data_1564854
loop_
_publ_author_name
'Zhang, Nan'
'Li, Bing'
'Wang, Xuemeng'
'Liu, Dongqi'
'Han, Xue'
'Bai, Fengying'
'Xing, Yongheng'

_publ_section_title
;
 High-efficiency fluorescent probe constructed by triazine polycarboxylic
 acid for detecting nitro compounds
;
_journal_name_full 'Inorganica Chimica Acta'
_journal_page_first 119591
_journal_paper_doi 10.1016/j.ica.2020.119591
_journal_volume 507
_journal_year 2020
_chemical_formula_sum 'C15 H34 N6 O23 Sm2'
_chemical_formula_weight 967.176
_space_group_IT_number 15
_space_group_name_Hall '-C 2yc'
_space_group_name_H-M_alt 'C 1 2/c 1'
_symmetry_cell_setting monoclinic
_symmetry_space_group_name_H-M 'C 1 2/c 1'
_atom_sites_solution_hydrogens geom
_atom_sites_solution_primary direct
_atom_sites_solution_secondary difmap
_audit_creation_method SHELXL-97
_cell_angle_alpha 90.00
_cell_angle_beta 90.914(1)
_cell_angle_gamma 90.00
_cell_formula_units_Z 4
_cell_length_a 12.7841(8)
_cell_length_b 16.8747(11)
_cell_length_c 14.8528(9)
_cell_measurement_reflns_used 3811
_cell_measurement_temperature 296(2)
_cell_measurement_theta_max 31.20
_cell_measurement_theta_min 2.00
_cell_volume 3203.8(3)
_computing_cell_refinement 'Bruker SMART'
_computing_data_collection 'Bruker SMART'
_computing_data_reduction 'Bruker SAINT'
_computing_molecular_graphics 'Bruker SHELXTL'
_computing_publication_material 'Bruker SHELXTL'
_computing_structure_refinement 'SHELXL-97 (Sheldrick, 1997)'
_computing_structure_solution 'SHELXS-97 (Sheldrick, 1990)'
_diffrn_ambient_temperature 296(2)
_diffrn_measured_fraction_theta_full 0.976
_diffrn_measured_fraction_theta_max 0.976
_diffrn_measurement_device_type 'CCD area detector'
_diffrn_measurement_method 'phi and omega scans'
_diffrn_radiation_monochromator graphite
_diffrn_radiation_source 'fine-focus sealed tube'
_diffrn_radiation_type MoK\a
_diffrn_radiation_wavelength 0.71073
_diffrn_reflns_av_R_equivalents 0.0389
_diffrn_reflns_av_sigmaI/netI 0.0519
_diffrn_reflns_limit_h_max 12
_diffrn_reflns_limit_h_min -18
_diffrn_reflns_limit_k_max 21
_diffrn_reflns_limit_k_min -15
_diffrn_reflns_limit_l_max 19
_diffrn_reflns_limit_l_min -16
_diffrn_reflns_number 10019
_diffrn_reflns_theta_full 28.12
_diffrn_reflns_theta_max 28.12
_diffrn_reflns_theta_min 2.00
_diffrn_standards_decay_% 0
_diffrn_standards_interval_count 0
_diffrn_standards_interval_time 0
_diffrn_standards_number 0
_exptl_absorpt_coefficient_mu 3.743
_exptl_absorpt_correction_T_max 0.5093
_exptl_absorpt_correction_T_min 0.1732
_exptl_absorpt_correction_type multi-scan
_exptl_absorpt_process_details sadabs
_exptl_crystal_colour colorless
_exptl_crystal_density_diffrn 2.034
_exptl_crystal_density_method 'not measured'
_exptl_crystal_description block
_exptl_crystal_F_000 1772
_exptl_crystal_size_max 0.58
_exptl_crystal_size_mid 0.32
_exptl_crystal_size_min 0.18
_refine_diff_density_max 3.543
_refine_diff_density_min -0.687
_refine_diff_density_rms 0.216
_refine_ls_extinction_method none
_refine_ls_goodness_of_fit_ref 1.087
_refine_ls_hydrogen_treatment mixed
_refine_ls_matrix_type full
_refine_ls_number_parameters 210
_refine_ls_number_reflns 3811
_refine_ls_number_restraints 0
_refine_ls_restrained_S_all 1.087
_refine_ls_R_factor_all 0.0578
_refine_ls_R_factor_gt 0.0394
_refine_ls_shift/su_max 0.001
_refine_ls_shift/su_mean 0.000
_refine_ls_structure_factor_coef Fsqd
_refine_ls_weighting_details 'calc w=1/[\s^2^(Fo^2^)+(0.0553P)^2^+28.3057P] where P=(Fo^2^+2Fc^2^)/3'
_refine_ls_weighting_scheme calc
_refine_ls_wR_factor_gt 0.1069
_refine_ls_wR_factor_ref 0.1169
_reflns_number_gt 2983
_reflns_number_total 3631
_reflns_threshold_expression >2sigma(I)
_cod_data_source_file ICA-2020-507-119591.cif
_cod_data_source_block 1
_cod_depositor_comments
;
The following automatic conversions were performed:

data item '_symmetry_cell_setting' value 'Monoclinic' was changed to
'monoclinic' in accordance with the built-in table derived from the
CIF Core dictionary named 'cif_core.dic' version 2.4.5 last updated
on 2014-11-21.

Automatic conversion script
Id: cif_fix_values 8738 2021-04-28 16:35:53Z antanas 
;
_cod_original_sg_symbol_H-M C2/c
_cod_original_formula_sum 'C15 H34 Sm2 N6 O23'
_cod_database_code 1564854

loop_
_symmetry_equiv_pos_as_xyz
'x, y, z'
'-x, y, -z+1/2'
'x+1/2, y+1/2, z'
'-x+1/2, y+1/2, -z+1/2'
'-x, -y, -z'
'x, -y, z-1/2'
'-x+1/2, -y+1/2, -z'
'x+1/2, -y+1/2, z-1/2'

loop_
_atom_site_label
_atom_site_type_symbol
_atom_site_fract_x
_atom_site_fract_y
_atom_site_fract_z
_atom_site_U_iso_or_equiv
_atom_site_adp_type
_atom_site_occupancy
_atom_site_symmetry_multiplicity
_atom_site_calc_flag
_atom_site_refinement_flags
_atom_site_disorder_assembly
_atom_site_disorder_group
Sm1 Sm 0.87380(2) 0.301227(19) 1.05766(2) 0.01521(11) Uani 1 1 d . . .
C1 C 0.8453(5) 0.3979(4) 1.2143(5) 0.0200(14) Uani 1 1 d . . .
C2 C 0.8340(6) 0.4438(4) 1.3020(5) 0.0213(15) Uani 1 1 d . . .
H2A H 0.7714 0.4258 1.3319 0.026 Uiso 1 1 calc R . .
H2B H 0.8932 0.4316 1.3413 0.026 Uiso 1 1 calc R . .
C3 C 0.7241(5) 0.3765(4) 0.8849(4) 0.0190(14) Uani 1 1 d . . .
C4 C 0.7298(5) 0.4296(4) 0.8020(5) 0.0226(15) Uani 1 1 d . . .
H4A H 0.7167 0.3975 0.7488 0.027 Uiso 1 1 calc R . .
H4B H 0.6743 0.4685 0.8052 0.027 Uiso 1 1 calc R . .
C5 C 0.9148(5) 0.4297(4) 0.7692(5) 0.0209(14) Uani 1 1 d . . .
C6 C 1.0000 0.3147(6) 0.7500 0.022(2) Uani 1 2 d S . .
C7 C 0.9111(6) 0.1934(4) 0.7904(5) 0.0208(14) Uani 1 1 d . . .
H7A H 0.9222 0.1367 0.7875 0.025 Uiso 1 1 calc R . .
H7B H 0.8479 0.2056 0.7562 0.025 Uiso 1 1 calc R . .
C8 C 0.8974(5) 0.2180(4) 0.8876(4) 0.0171(13) Uani 1 1 d . . .
N1 N 0.8279(5) 0.4710(4) 0.7907(4) 0.0232(13) Uani 1 1 d . . .
N2 N 1.0000 0.4737(5) 0.7500 0.0211(18) Uani 1 2 d S . .
N3 N 0.9086(5) 0.3505(4) 0.7693(4) 0.0224(13) Uani 1 1 d . . .
N4 N 1.0000 0.2344(5) 0.7500 0.0234(19) Uani 1 2 d S . .
O1W O 0.3840(7) 0.4100(8) 0.0574(8) 0.116(4) Uani 1 1 d . . .
H1WA H 0.3425 0.4493 0.0568 0.174 Uiso 1 1 d R . .
H1WB H 0.4329 0.4181 0.0204 0.174 Uiso 1 1 d R . .
O1 O 0.9895(5) 0.4087(4) 1.0046(4) 0.0405(14) Uani 1 1 d . . .
H1A H 0.9958 0.4435 1.0457 0.061 Uiso 1 1 d R . .
H1B H 1.0492 0.3896 0.9928 0.061 Uiso 1 1 d R . .
O2W O 0.5471(11) 0.5000(8) 0.1253(9) 0.154(6) Uani 1 1 d . . .
H2WA H 0.5848 0.5376 0.1059 0.231 Uiso 1 1 d R . .
H2WB H 0.5542 0.4597 0.0917 0.231 Uiso 1 1 d R . .
O2 O 1.0472(4) 0.2712(4) 1.1187(4) 0.0355(13) Uani 1 1 d . . .
H2C H 1.0540 0.2919 1.1707 0.053 Uiso 1 1 d R . .
H2D H 1.0543 0.2213 1.1228 0.053 Uiso 1 1 d R . .
O3 O 0.8531(4) 0.1704(3) 1.1142(3) 0.0251(11) Uani 1 1 d . . .
O3W O 0.3083(6) 0.0709(5) 0.0519(6) 0.070(2) Uani 1 1 d . . .
H3WA H 0.2964 0.0215 0.0498 0.104 Uiso 1 1 d R . .
H3WB H 0.2511 0.0961 0.0460 0.104 Uiso 1 1 d R . .
O4 O 0.6934(4) 0.2825(3) 1.0793(3) 0.0205(10) Uani 1 1 d . . .
O4W O 1.0000 0.1192(7) 0.2500 0.074(4) Uani 1 2 d S . .
H4WA H 0.9389 0.1249 0.2708 0.111 Uiso 0.50 1 d PR . .
H4WB H 1.0087 0.1514 0.2067 0.111 Uiso 0.50 1 d PR . .
O5 O 0.8771(4) 0.3266(3) 1.2201(3) 0.0299(12) Uani 1 1 d . . .
O6 O 0.8220(4) 0.4268(3) 1.1387(3) 0.0306(12) Uani 1 1 d . . .
O7 O 0.9737(4) 0.2386(3) 0.9350(3) 0.0273(11) Uani 1 1 d . . .
O8 O 0.7916(4) 0.3843(3) 0.9462(3) 0.0228(11) Uani 1 1 d . . .

loop_
_atom_site_aniso_label
_atom_site_aniso_U_11
_atom_site_aniso_U_22
_atom_site_aniso_U_33
_atom_site_aniso_U_23
_atom_site_aniso_U_13
_atom_site_aniso_U_12
Sm1 0.01710(17) 0.01528(18) 0.01330(17) -0.00176(13) 0.00150(11) -0.00183(14)
C1 0.017(3) 0.020(4) 0.024(3) -0.006(3) 0.000(3) -0.004(3)
C2 0.029(4) 0.018(4) 0.018(3) -0.003(3) 0.011(3) -0.001(3)
C3 0.027(4) 0.012(3) 0.018(3) 0.001(3) 0.007(3) -0.002(3)
C4 0.022(3) 0.021(4) 0.025(4) 0.007(3) 0.000(3) -0.002(3)
C5 0.025(4) 0.018(3) 0.019(3) 0.003(3) 0.003(3) 0.002(3)
C6 0.035(6) 0.014(5) 0.016(4) 0.000 0.009(4) 0.000
C7 0.026(3) 0.019(3) 0.017(3) 0.001(3) 0.010(3) -0.004(3)
C8 0.024(3) 0.012(3) 0.015(3) 0.003(2) 0.004(3) 0.003(2)
N1 0.023(3) 0.017(3) 0.030(3) 0.006(2) 0.009(3) 0.004(2)
N2 0.026(4) 0.015(4) 0.022(4) 0.000 0.009(3) 0.000
N3 0.023(3) 0.020(3) 0.025(3) 0.001(2) 0.012(2) -0.002(2)
N4 0.038(5) 0.015(4) 0.018(4) 0.000 0.020(4) 0.000
O1W 0.085(7) 0.121(10) 0.142(11) -0.019(7) -0.013(7) 0.047(7)
O1 0.037(3) 0.031(3) 0.053(4) 0.006(3) -0.002(3) -0.007(3)
O2W 0.207(16) 0.112(11) 0.142(11) -0.017(9) -0.023(11) -0.042(11)
O2 0.035(3) 0.036(3) 0.035(3) -0.008(3) -0.009(3) 0.005(3)
O3 0.023(3) 0.022(3) 0.030(3) 0.009(2) -0.001(2) -0.008(2)
O3W 0.056(5) 0.063(5) 0.090(6) 0.032(5) 0.014(4) 0.007(4)
O4 0.020(2) 0.019(3) 0.022(2) 0.0011(19) 0.0078(19) -0.0014(19)
O4W 0.066(7) 0.050(7) 0.104(9) 0.000 -0.039(7) 0.000
O5 0.043(3) 0.023(3) 0.024(3) -0.006(2) -0.007(2) 0.009(2)
O6 0.047(3) 0.023(3) 0.021(3) -0.001(2) -0.003(2) 0.002(2)
O7 0.025(3) 0.035(3) 0.022(3) -0.007(2) 0.000(2) -0.004(2)
O8 0.027(3) 0.025(3) 0.016(2) 0.0041(19) -0.004(2) -0.005(2)

loop_
_atom_type_symbol
_atom_type_description
_atom_type_scat_dispersion_real
_atom_type_scat_dispersion_imag
_atom_type_scat_source
C C 0.0033 0.0016 'International Tables Vol C Tables 4.2.6.8 and 6.1.1.4'
H H 0.0000 0.0000 'International Tables Vol C Tables 4.2.6.8 and 6.1.1.4'
N N 0.0061 0.0033 'International Tables Vol C Tables 4.2.6.8 and 6.1.1.4'
O O 0.0106 0.0060 'International Tables Vol C Tables 4.2.6.8 and 6.1.1.4'
Sm Sm -0.1653 3.9035 'International Tables Vol C Tables 4.2.6.8 and 6.1.1.4'

loop_
_geom_angle_atom_site_label_1
_geom_angle_atom_site_label_2
_geom_angle_atom_site_label_3
_geom_angle
_geom_angle_site_symmetry_1
_geom_angle_site_symmetry_3
O4 Sm1 O3 73.32(17) . .
O4 Sm1 O8 75.61(16) . .
O3 Sm1 O8 137.37(17) . .
O4 Sm1 O2 144.11(19) . .
O3 Sm1 O2 77.40(19) . .
O8 Sm1 O2 139.89(19) . .
O4 Sm1 O5 83.80(18) . .
O3 Sm1 O5 79.41(18) . .
O8 Sm1 O5 125.22(17) . .
O2 Sm1 O5 70.68(19) . .
O4 Sm1 O7 124.08(17) . .
O3 Sm1 O7 85.58(18) . .
O8 Sm1 O7 88.31(17) . .
O2 Sm1 O7 72.88(18) . .
O5 Sm1 O7 142.78(18) . .
O4 Sm1 O1 137.08(18) . .
O3 Sm1 O1 149.59(19) . .
O8 Sm1 O1 67.08(18) . .
O2 Sm1 O1 74.1(2) . .
O5 Sm1 O1 100.5(2) . .
O7 Sm1 O1 76.3(2) . .
O4 Sm1 O6 77.51(18) . .
O3 Sm1 O6 125.46(18) . .
O8 Sm1 O6 73.80(17) . .
O2 Sm1 O6 104.02(19) . .
O5 Sm1 O6 52.19(17) . .
O7 Sm1 O6 148.04(18) . .
O1 Sm1 O6 72.5(2) . .
O4 Sm1 O4 73.79(17) . 7_657
O3 Sm1 O4 74.50(16) . 7_657
O8 Sm1 O4 69.24(16) . 7_657
O2 Sm1 O4 117.60(17) . 7_657
O5 Sm1 O4 149.46(17) . 7_657
O7 Sm1 O4 50.59(15) . 7_657
O1 Sm1 O4 109.99(18) . 7_657
O6 Sm1 O4 137.55(16) . 7_657
O4 Sm1 Sm1 39.07(12) . 7_657
O3 Sm1 Sm1 69.78(12) . 7_657
O8 Sm1 Sm1 67.67(12) . 7_657
O2 Sm1 Sm1 141.68(14) . 7_657
O5 Sm1 Sm1 120.09(14) . 7_657
O7 Sm1 Sm1 85.15(12) . 7_657
O1 Sm1 Sm1 131.21(15) . 7_657
O6 Sm1 Sm1 110.86(13) . 7_657
O4 Sm1 Sm1 34.71(10) 7_657 7_657
O6 C1 O5 120.0(6) . .
O6 C1 C2 122.7(6) . .
O5 C1 C2 117.3(6) . .
N1 C2 C1 114.4(6) 6_566 .
O8 C3 O3 126.0(6) . 7_657
O8 C3 C4 118.8(6) . .
O3 C3 C4 115.1(6) 7_657 .
N1 C4 C3 115.5(6) . .
N3 C5 N2 126.6(7) . .
N3 C5 N1 117.7(6) . .
N2 C5 N1 115.7(6) . .
N3 C6 N3 126.8(9) . 2_756
N3 C6 N4 116.6(4) . .
N3 C6 N4 116.6(4) 2_756 .
N4 C7 C8 111.1(6) . .
O7 C8 O4 119.9(6) . 7_657
O7 C8 C7 121.0(6) . .
O4 C8 C7 119.1(6) 7_657 .
C5 N1 C4 119.6(6) . .
C5 N1 C2 119.7(6) . 6_565
C4 N1 C2 120.7(6) . 6_565
C5 N2 C5 113.4(8) 2_756 .
C5 N3 C6 113.3(6) . .
C6 N4 C7 118.1(4) . 2_756
C6 N4 C7 118.1(4) . .
C7 N4 C7 123.8(8) 2_756 .
C3 O3 Sm1 132.5(5) 7_657 .
C8 O4 Sm1 163.4(5) 7_657 .
C8 O4 Sm1 90.2(4) 7_657 7_657
Sm1 O4 Sm1 106.21(17) . 7_657
C1 O5 Sm1 95.6(4) . .
C1 O6 Sm1 92.1(4) . .
C8 O7 Sm1 97.2(4) . .
C3 O8 Sm1 136.9(4) . .

loop_
_geom_bond_atom_site_label_1
_geom_bond_atom_site_label_2
_geom_bond_distance
_geom_bond_site_symmetry_2
Sm1 O4 2.357(5) .
Sm1 O3 2.380(5) .
Sm1 O8 2.398(5) .
Sm1 O2 2.436(5) .
Sm1 O5 2.445(5) .
Sm1 O7 2.475(5) .
Sm1 O1 2.479(6) .
Sm1 O6 2.531(5) .
Sm1 O4 2.609(5) 7_657
Sm1 Sm1 3.9711(5) 7_657
C1 O6 1.255(9) .
C1 O5 1.275(9) .
C1 C2 1.522(9) .
C2 N1 1.451(9) 6_566
C3 O8 1.252(8) .
C3 O3 1.266(8) 7_657
C3 C4 1.523(9) .
C4 N1 1.449(9) .
C5 N3 1.340(9) .
C5 N2 1.353(8) .
C5 N1 1.355(9) .
C6 N3 1.351(7) .
C6 N3 1.351(7) 2_756
C6 N4 1.356(12) .
C7 N4 1.467(8) .
C7 C8 1.512(9) .
C8 O7 1.244(8) .
C8 O4 1.269(8) 7_657
N1 C2 1.451(9) 6_565
N2 C5 1.353(8) 2_756
N4 C7 1.467(8) 2_756
O3 C3 1.266(8) 7_657
O4 C8 1.269(8) 7_657
O4 Sm1 2.609(5) 7_657
